data_4067392
loop_
_publ_author_name
'Langer, Jens'
'Imhof, Wolfgang'
'Fabra, Maria Jos\'e'
'Garc\'ia-Ordu\~na, Pilar'
'G\"orls, Helmar'
'Lahoz, Fernando J.'
'Oro, Luis A.'
'Westerhausen, Matthias'

_publ_section_title
;
 Reversible CO2Fixation by Iridium(I) Complexes Containing Me2PhP as
 Ligand
;
_journal_issue 7
_journal_name_full Organometallics
_journal_page_first 1642
_journal_paper_doi 10.1021/om900918t
_journal_volume 29
_journal_year 2010
_chemical_formula_moiety '2(C32 H44 Ir P4),2(Cl),C7 H8'
_chemical_formula_sum 'C71 H96 Cl2 Ir2 P8'
_chemical_formula_weight 1652.67
_chemical_name_systematic
; 
 ? 
;
_space_group_IT_number 14
_symmetry_cell_setting monoclinic
_symmetry_space_group_name_Hall '-P 2yn'
_symmetry_space_group_name_H-M 'P 1 21/n 1'
_atom_sites_solution_hydrogens geom
_atom_sites_solution_primary direct
_atom_sites_solution_secondary difmap
_audit_creation_method SHELXL-97
_cell_angle_alpha 90.00
_cell_angle_beta 91.906(2)
_cell_angle_gamma 90.00
_cell_formula_units_Z 2
_cell_length_a 9.8930(10)
_cell_length_b 28.719(3)
_cell_length_c 12.5426(13)
_cell_measurement_reflns_used 5015
_cell_measurement_temperature 100(2)
_cell_measurement_theta_max 26.63
_cell_measurement_theta_min 2.450
_cell_volume 3561.6(6)
_computing_cell_refinement 'SAINT+ v. 6.45 (Bruker AXS, 2003)'
_computing_data_collection 'SMART v. 5.611 (Bruker AXS, 2000)'
_computing_data_reduction 'SAINT+ v. 6.45 (Bruker AXS, 2003)'
_computing_molecular_graphics 'XP program, SHELXTL v6.12, Bruker2000'
_computing_publication_material 'XCIF program, SHELXTLv6.12, BrukerAXS'
_computing_structure_refinement 'SHELXL-97 (Sheldrick, 1997)'
_computing_structure_solution 'SHELXS-97 (Sheldrick, 1990)'
_diffrn_ambient_temperature 100(2)
_diffrn_detector_area_resol_mean 8.26
_diffrn_measured_fraction_theta_full 0.991
_diffrn_measured_fraction_theta_max 0.991
_diffrn_measurement_device_type 'Bruker SMART APEX CCD system'
_diffrn_measurement_method '\w rotations with narrow frames'
_diffrn_radiation_monochromator graphite
_diffrn_radiation_source 'fine-focus sealed tube'
_diffrn_radiation_type MoK\a
_diffrn_radiation_wavelength 0.71073
_diffrn_reflns_av_R_equivalents 0.0475
_diffrn_reflns_av_sigmaI/netI 0.0565
_diffrn_reflns_limit_h_max 12
_diffrn_reflns_limit_h_min -11
_diffrn_reflns_limit_k_max 36
_diffrn_reflns_limit_k_min -32
_diffrn_reflns_limit_l_max 16
_diffrn_reflns_limit_l_min -15
_diffrn_reflns_number 22290
_diffrn_reflns_theta_full 27.01
_diffrn_reflns_theta_max 27.01
_diffrn_reflns_theta_min 1.77
_diffrn_standards_decay_% 'no decay'
_exptl_absorpt_coefficient_mu 4.032
_exptl_absorpt_correction_T_max 0.9024
_exptl_absorpt_correction_T_min 0.4994
_exptl_absorpt_correction_type multi-scan
_exptl_absorpt_process_details
; 
 SADABS: Area-Detector Absorption Correction. (1996)  Bruker-AXS 
 within SAINT+ package, v. 6.45.                    
;
_exptl_crystal_colour colorless
_exptl_crystal_density_diffrn 1.627
_exptl_crystal_density_method 'not measured'
_exptl_crystal_description block
_exptl_crystal_F_000 1760
_exptl_crystal_size_max 0.20
_exptl_crystal_size_mid 0.08
_exptl_crystal_size_min 0.03
_refine_diff_density_max 1.633
_refine_diff_density_min -2.226
_refine_diff_density_rms 0.158
_refine_ls_extinction_method none
_refine_ls_goodness_of_fit_ref 1.134
_refine_ls_hydrogen_treatment constr
_refine_ls_matrix_type full
_refine_ls_number_parameters 396
_refine_ls_number_reflns 7710
_refine_ls_number_restraints 2
_refine_ls_restrained_S_all 1.134
_refine_ls_R_factor_all 0.0610
_refine_ls_R_factor_gt 0.0462
_refine_ls_shift/su_max 0.001
_refine_ls_shift/su_mean 0.000
_refine_ls_structure_factor_coef Fsqd
_refine_ls_weighting_details 'calc w=1/[\s^2^(Fo^2^)+(0.0364P)^2^+5.3345P] where P=(Fo^2^+2Fc^2^)/3'
_refine_ls_weighting_scheme calc
_refine_ls_wR_factor_gt 0.0897
_refine_ls_wR_factor_ref 0.0944
_reflns_number_gt 6379
_reflns_number_total 7710
_reflns_threshold_expression >2sigma(I)
_cod_data_source_file om900918t_si_001.cif
_cod_data_source_block compound_2
_cod_depositor_comments
;
The following automatic conversions were performed:

'_symmetry_cell_setting' value 'Monoclinic' changed to 'monoclinic'
according to /home/saulius/struct/CIF-dictionaries/cif_core.dic
dictionary named 'cif_core.dic' version 2.4.1 from 2010-06-29.

Automatic conversion script
Id: cif_fix_values 1715 2011-07-08 13:25:40Z adriana 
;
_cod_original_cell_volume 3561.5(6)
_cod_original_sg_symbol_H-M 'P 21/n'
_cod_database_code 4067392

loop_
_symmetry_equiv_pos_as_xyz
'x, y, z'
'-x+1/2, y+1/2, -z+1/2'
'-x, -y, -z'
'x-1/2, -y-1/2, z-1/2'

loop_
_atom_site_label
_atom_site_type_symbol
_atom_site_fract_x
_atom_site_fract_y
_atom_site_fract_z
_atom_site_U_iso_or_equiv
_atom_site_adp_type
_atom_site_occupancy
_atom_site_symmetry_multiplicity
_atom_site_calc_flag
_atom_site_refinement_flags
Ir1 Ir 0.62353(2) 0.132704(7) 0.750180(17) 0.01329(7) Uani 1 1 d .
P1 P 0.58477(16) 0.19178(5) 0.62943(12) 0.0171(3) Uani 1 1 d .
P2 P 0.84282(15) 0.15696(5) 0.78722(12) 0.0159(3) Uani 1 1 d .
P3 P 0.60309(14) 0.09836(5) 0.91493(11) 0.0140(3) Uani 1 1 d .
P4 P 0.45823(15) 0.08701(5) 0.67385(12) 0.0148(3) Uani 1 1 d .
C1 C 0.4079(6) 0.2041(2) 0.5959(5) 0.0218(13) Uani 1 1 d .
H1A H 0.3576 0.2071 0.6615 0.033 Uiso 1 1 calc R
H1B H 0.3695 0.1786 0.5527 0.033 Uiso 1 1 calc R
H1C H 0.4012 0.2332 0.5553 0.033 Uiso 1 1 calc R
C2 C 0.6572(6) 0.1933(2) 0.4969(5) 0.0243(14) Uani 1 1 d .
H2A H 0.6359 0.2232 0.4627 0.036 Uiso 1 1 calc R
H2B H 0.6188 0.1679 0.4533 0.036 Uiso 1 1 calc R
H2C H 0.7555 0.1896 0.5039 0.036 Uiso 1 1 calc R
C3 C 0.6315(6) 0.24762(19) 0.6915(5) 0.0198(13) Uani 1 1 d .
C4 C 0.7094(7) 0.2812(2) 0.6431(5) 0.0252(14) Uani 1 1 d .
H4 H 0.7409 0.2759 0.5734 0.030 Uiso 1 1 calc R
C5 C 0.7416(8) 0.3223(2) 0.6957(6) 0.0365(17) Uani 1 1 d .
H5 H 0.7942 0.3452 0.6615 0.044 Uiso 1 1 calc R
C6 C 0.6978(7) 0.3302(2) 0.7975(6) 0.0328(16) Uani 1 1 d .
H6 H 0.7224 0.3581 0.8342 0.039 Uiso 1 1 calc R
C7 C 0.6179(7) 0.2974(2) 0.8457(5) 0.0266(14) Uani 1 1 d .
H7 H 0.5863 0.3030 0.9152 0.032 Uiso 1 1 calc R
C8 C 0.5835(6) 0.2561(2) 0.7929(5) 0.0236(14) Uani 1 1 d .
H8 H 0.5275 0.2339 0.8260 0.028 Uiso 1 1 calc R
C9 C 0.9413(6) 0.17558(19) 0.6740(5) 0.0196(13) Uani 1 1 d .
H9A H 0.9047 0.2050 0.6457 0.029 Uiso 1 1 calc R
H9B H 0.9359 0.1517 0.6181 0.029 Uiso 1 1 calc R
H9C H 1.0359 0.1800 0.6973 0.029 Uiso 1 1 calc R
C10 C 0.8906(6) 0.20233(19) 0.8823(5) 0.0223(13) Uani 1 1 d .
H10A H 0.8564 0.1944 0.9525 0.033 Uiso 1 1 calc R
H10B H 0.8517 0.2321 0.8585 0.033 Uiso 1 1 calc R
H10C H 0.9894 0.2049 0.8873 0.033 Uiso 1 1 calc R
C11 C 0.9425(5) 0.10617(19) 0.8283(5) 0.0167(12) Uani 1 1 d .
C12 C 1.0237(6) 0.1032(2) 0.9205(5) 0.0232(13) Uani 1 1 d .
H12 H 1.0356 0.1298 0.9649 0.028 Uiso 1 1 calc R
C13 C 1.0876(6) 0.0616(2) 0.9486(5) 0.0262(14) Uani 1 1 d .
H13 H 1.1418 0.0599 1.0125 0.031 Uiso 1 1 calc R
C14 C 1.0728(6) 0.0231(2) 0.8844(5) 0.0249(14) Uani 1 1 d .
H14 H 1.1143 -0.0054 0.9054 0.030 Uiso 1 1 calc R
C15 C 0.9981(6) 0.0255(2) 0.7897(5) 0.0221(13) Uani 1 1 d .
H15 H 0.9916 -0.0008 0.7438 0.027 Uiso 1 1 calc R
C16 C 0.9321(6) 0.0670(2) 0.7624(5) 0.0187(12) Uani 1 1 d .
H16 H 0.8792 0.0686 0.6979 0.022 Uiso 1 1 calc R
C17 C 0.4278(6) 0.0877(2) 0.9490(5) 0.0200(13) Uani 1 1 d .
H17A H 0.4237 0.0806 1.0252 0.030 Uiso 1 1 calc R
H17B H 0.3921 0.0613 0.9073 0.030 Uiso 1 1 calc R
H17C H 0.3735 0.1155 0.9327 0.030 Uiso 1 1 calc R
C18 C 0.6804(6) 0.04330(18) 0.9549(5) 0.0188(12) Uani 1 1 d .
H18A H 0.7772 0.0441 0.9407 0.028 Uiso 1 1 calc R
H18B H 0.6374 0.0179 0.9142 0.028 Uiso 1 1 calc R
H18C H 0.6683 0.0383 1.0312 0.028 Uiso 1 1 calc R
C19 C 0.6573(6) 0.13675(19) 1.0248(4) 0.0178(12) Uani 1 1 d .
C20 C 0.5801(6) 0.17652(19) 1.0452(5) 0.0220(13) Uani 1 1 d .
H20 H 0.5017 0.1833 1.0022 0.026 Uiso 1 1 calc R
C21 C 0.6188(7) 0.2059(2) 1.1283(5) 0.0287(15) Uani 1 1 d .
H21 H 0.5661 0.2328 1.1421 0.034 Uiso 1 1 calc R
C22 C 0.7324(7) 0.1969(2) 1.1912(5) 0.0295(15) Uani 1 1 d .
H22 H 0.7574 0.2173 1.2482 0.035 Uiso 1 1 calc R
C23 C 0.8100(7) 0.1581(2) 1.1709(5) 0.0249(14) Uani 1 1 d .
H23 H 0.8895 0.1521 1.2133 0.030 Uiso 1 1 calc R
C24 C 0.7724(6) 0.12786(19) 1.0890(5) 0.0204(12) Uani 1 1 d .
H24 H 0.8253 0.1009 1.0765 0.024 Uiso 1 1 calc R
C25 C 0.4697(6) 0.0820(2) 0.5290(4) 0.0231(13) Uani 1 1 d .
H25A H 0.4128 0.0562 0.5032 0.035 Uiso 1 1 calc R
H25B H 0.5638 0.0762 0.5110 0.035 Uiso 1 1 calc R
H25C H 0.4387 0.1111 0.4953 0.035 Uiso 1 1 calc R
C26 C 0.2780(6) 0.0983(2) 0.6888(5) 0.0218(13) Uani 1 1 d .
H26A H 0.2579 0.1307 0.6690 0.033 Uiso 1 1 calc R
H26B H 0.2545 0.0931 0.7632 0.033 Uiso 1 1 calc R
H26C H 0.2250 0.0773 0.6423 0.033 Uiso 1 1 calc R
C27 C 0.4746(6) 0.02429(19) 0.7051(4) 0.0192(13) Uani 1 1 d .
C28 C 0.6010(7) 0.0044(2) 0.7128(5) 0.0250(14) Uani 1 1 d .
H28 H 0.6786 0.0233 0.7044 0.030 Uiso 1 1 calc R
C29 C 0.6175(8) -0.0426(2) 0.7324(5) 0.0333(17) Uani 1 1 d .
H29 H 0.7059 -0.0555 0.7381 0.040 Uiso 1 1 calc R
C30 C 0.5071(8) -0.0709(2) 0.7436(5) 0.0323(17) Uani 1 1 d .
H30 H 0.5188 -0.1032 0.7574 0.039 Uiso 1 1 calc R
C31 C 0.3790(8) -0.0521(2) 0.7349(5) 0.0321(16) Uani 1 1 d .
H31 H 0.3020 -0.0715 0.7413 0.039 Uiso 1 1 calc R
C32 C 0.3627(7) -0.0045(2) 0.7165(5) 0.0241(14) Uani 1 1 d .
H32 H 0.2743 0.0084 0.7117 0.029 Uiso 1 1 calc R
Cl1 Cl 0.76526(15) 0.30165(5) 0.36483(12) 0.0221(3) Uani 1 1 d .
C33 C 0.8982(15) -0.0475(6) 0.5500(11) 0.039(4) Uani 0.50 1 d PD
C34 C 0.8803(10) -0.0045(4) 0.5147(7) 0.053(2) Uani 1 1 d D
C35 C 0.976(2) 0.0259(7) 0.4825(12) 0.063(7) Uani 0.50 1 d PD
C36 C 0.9656(15) 0.0707(4) 0.4469(8) 0.084(4) Uani 1 1 d D
C37 C 0.871(2) 0.0418(13) 0.4777(17) 0.106(13) Uani 0.50 1 d PD

loop_
_atom_site_aniso_label
_atom_site_aniso_U_11
_atom_site_aniso_U_22
_atom_site_aniso_U_33
_atom_site_aniso_U_23
_atom_site_aniso_U_13
_atom_site_aniso_U_12
Ir1 0.01239(11) 0.01271(10) 0.01484(11) 0.00109(9) 0.00138(7) -0.00076(9)
P1 0.0189(8) 0.0158(7) 0.0166(7) 0.0016(6) 0.0030(6) -0.0006(6)
P2 0.0134(7) 0.0131(7) 0.0213(8) -0.0013(6) 0.0009(6) -0.0008(5)
P3 0.0133(7) 0.0129(7) 0.0157(7) 0.0012(6) 0.0010(6) -0.0003(5)
P4 0.0146(7) 0.0146(7) 0.0155(7) 0.0002(6) 0.0023(6) 0.0005(5)
C1 0.014(3) 0.022(3) 0.029(3) 0.003(3) -0.001(3) 0.004(2)
C2 0.028(4) 0.023(3) 0.022(3) -0.001(3) 0.009(3) -0.001(3)
C3 0.023(3) 0.014(3) 0.022(3) 0.002(2) 0.001(3) 0.000(2)
C4 0.031(4) 0.021(3) 0.023(3) 0.003(3) 0.007(3) -0.001(3)
C5 0.042(4) 0.027(4) 0.042(4) -0.001(3) 0.010(4) -0.013(3)
C6 0.032(4) 0.023(3) 0.044(4) -0.005(3) -0.002(3) -0.002(3)
C7 0.030(4) 0.026(3) 0.024(3) -0.004(3) 0.003(3) 0.007(3)
C8 0.025(3) 0.018(3) 0.028(3) 0.005(3) 0.005(3) 0.001(2)
C9 0.016(3) 0.017(3) 0.026(3) 0.009(2) 0.010(3) -0.003(2)
C10 0.020(3) 0.015(3) 0.031(4) -0.006(2) 0.003(3) -0.001(2)
C11 0.009(3) 0.020(3) 0.022(3) 0.005(2) 0.004(2) 0.000(2)
C12 0.019(3) 0.024(3) 0.027(3) -0.001(3) 0.003(3) -0.006(2)
C13 0.019(3) 0.035(4) 0.024(3) 0.009(3) -0.001(3) 0.000(3)
C14 0.018(3) 0.022(3) 0.035(4) 0.008(3) 0.011(3) 0.004(2)
C15 0.016(3) 0.019(3) 0.032(4) -0.003(3) 0.009(3) 0.000(2)
C16 0.011(3) 0.026(3) 0.020(3) 0.000(2) 0.004(2) -0.002(2)
C17 0.015(3) 0.023(3) 0.022(3) -0.002(2) 0.002(2) -0.002(2)
C18 0.025(3) 0.012(3) 0.019(3) -0.001(2) -0.001(3) -0.001(2)
C19 0.021(3) 0.015(3) 0.018(3) 0.003(2) 0.006(2) -0.005(2)
C20 0.022(3) 0.015(3) 0.029(3) 0.001(2) 0.003(3) -0.005(2)
C21 0.038(4) 0.016(3) 0.032(4) -0.003(3) 0.007(3) 0.000(3)
C22 0.042(4) 0.027(3) 0.020(3) -0.006(3) 0.004(3) -0.013(3)
C23 0.030(4) 0.023(3) 0.021(3) 0.004(3) 0.001(3) -0.013(3)
C24 0.023(3) 0.017(3) 0.022(3) 0.002(2) 0.002(2) -0.005(2)
C25 0.025(3) 0.029(3) 0.015(3) -0.002(3) 0.002(3) -0.004(3)
C26 0.018(3) 0.019(3) 0.028(3) 0.002(3) 0.004(3) -0.004(2)
C27 0.029(3) 0.015(3) 0.014(3) -0.003(2) 0.004(3) 0.002(2)
C28 0.028(4) 0.019(3) 0.028(3) -0.005(3) 0.004(3) -0.003(2)
C29 0.044(4) 0.027(3) 0.028(4) -0.010(3) -0.007(3) 0.014(3)
C30 0.063(5) 0.013(3) 0.021(3) 0.001(3) -0.001(3) 0.004(3)
C31 0.048(5) 0.019(3) 0.030(4) 0.002(3) 0.013(3) -0.008(3)
C32 0.026(3) 0.023(3) 0.023(3) 0.002(3) 0.006(3) 0.000(3)
Cl1 0.0214(8) 0.0213(7) 0.0238(8) 0.0008(6) 0.0046(6) -0.0005(6)
C33 0.030(8) 0.056(10) 0.030(8) -0.026(7) -0.019(6) 0.008(7)
C34 0.047(6) 0.080(7) 0.032(5) -0.025(5) 0.001(4) -0.018(5)
C35 0.072(14) 0.098(15) 0.020(8) -0.027(9) 0.023(9) -0.059(13)
C36 0.118(11) 0.097(9) 0.036(6) -0.024(6) -0.004(6) -0.035(8)
C37 0.047(13) 0.22(4) 0.048(14) -0.087(19) -0.018(11) 0.066(19)

loop_
_atom_type_symbol
_atom_type_description
_atom_type_scat_dispersion_real
_atom_type_scat_dispersion_imag
_atom_type_scat_source
C C 0.0033 0.0016 'International Tables Vol C Tables 4.2.6.8 and 6.1.1.4'
H H 0.0000 0.0000 'International Tables Vol C Tables 4.2.6.8 and 6.1.1.4'
P P 0.1023 0.0942 'International Tables Vol C Tables 4.2.6.8 and 6.1.1.4'
Cl Cl 0.1484 0.1585 'International Tables Vol C Tables 4.2.6.8 and 6.1.1.4'
Ir Ir -1.4442 7.9887 'International Tables Vol C Tables 4.2.6.8 and 6.1.1.4'

loop_
_geom_angle_atom_site_label_1
_geom_angle_atom_site_label_2
_geom_angle_atom_site_label_3
_geom_angle
_geom_angle_site_symmetry_1
_geom_angle_site_symmetry_3
P4 Ir1 P1 92.66(5) . .
P4 Ir1 P3 92.70(5) . .
P1 Ir1 P3 152.78(5) . .
P4 Ir1 P2 155.84(5) . .
P1 Ir1 P2 92.58(5) . .
P3 Ir1 P2 93.35(5) . .
C1 P1 C2 100.8(3) . .
C1 P1 C3 98.9(3) . .
C2 P1 C3 105.3(3) . .
C1 P1 Ir1 115.7(2) . .
C2 P1 Ir1 123.6(2) . .
C3 P1 Ir1 109.4(2) . .
C10 P2 C11 105.1(3) . .
C10 P2 C9 99.6(3) . .
C11 P2 C9 99.0(3) . .
C10 P2 Ir1 124.7(2) . .
C11 P2 Ir1 108.11(18) . .
C9 P2 Ir1 116.9(2) . .
C18 P3 C17 100.6(3) . .
C18 P3 C19 101.9(3) . .
C17 P3 C19 100.5(3) . .
C18 P3 Ir1 124.75(19) . .
C17 P3 Ir1 113.2(2) . .
C19 P3 Ir1 112.65(17) . .
C26 P4 C25 102.1(3) . .
C26 P4 C27 103.3(3) . .
C25 P4 C27 97.3(3) . .
C26 P4 Ir1 122.8(2) . .
C25 P4 Ir1 113.2(2) . .
C27 P4 Ir1 114.5(2) . .
P1 C1 H1A 109.5 . .
P1 C1 H1B 109.5 . .
H1A C1 H1B 109.5 . .
P1 C1 H1C 109.5 . .
H1A C1 H1C 109.5 . .
H1B C1 H1C 109.5 . .
P1 C2 H2A 109.5 . .
P1 C2 H2B 109.5 . .
H2A C2 H2B 109.5 . .
P1 C2 H2C 109.5 . .
H2A C2 H2C 109.5 . .
H2B C2 H2C 109.5 . .
C4 C3 C8 119.3(5) . .
C4 C3 P1 123.9(5) . .
C8 C3 P1 116.8(4) . .
C5 C4 C3 120.5(6) . .
C5 C4 H4 119.8 . .
C3 C4 H4 119.8 . .
C6 C5 C4 120.5(6) . .
C6 C5 H5 119.8 . .
C4 C5 H5 119.8 . .
C7 C6 C5 119.5(6) . .
C7 C6 H6 120.2 . .
C5 C6 H6 120.2 . .
C6 C7 C8 120.5(6) . .
C6 C7 H7 119.8 . .
C8 C7 H7 119.8 . .
C3 C8 C7 119.8(6) . .
C3 C8 H8 120.1 . .
C7 C8 H8 120.1 . .
P2 C9 H9A 109.5 . .
P2 C9 H9B 109.5 . .
H9A C9 H9B 109.5 . .
P2 C9 H9C 109.5 . .
H9A C9 H9C 109.5 . .
H9B C9 H9C 109.5 . .
P2 C10 H10A 109.5 . .
P2 C10 H10B 109.5 . .
H10A C10 H10B 109.5 . .
P2 C10 H10C 109.5 . .
H10A C10 H10C 109.5 . .
H10B C10 H10C 109.5 . .
C12 C11 C16 118.2(5) . .
C12 C11 P2 125.1(4) . .
C16 C11 P2 116.6(4) . .
C11 C12 C13 120.5(6) . .
C11 C12 H12 119.7 . .
C13 C12 H12 119.7 . .
C14 C13 C12 120.3(6) . .
C14 C13 H13 119.9 . .
C12 C13 H13 119.9 . .
C13 C14 C15 120.6(6) . .
C13 C14 H14 119.7 . .
C15 C14 H14 119.7 . .
C14 C15 C16 119.1(6) . .
C14 C15 H15 120.5 . .
C16 C15 H15 120.5 . .
C15 C16 C11 121.1(6) . .
C15 C16 H16 119.4 . .
C11 C16 H16 119.4 . .
P3 C17 H17A 109.5 . .
P3 C17 H17B 109.5 . .
H17A C17 H17B 109.5 . .
P3 C17 H17C 109.5 . .
H17A C17 H17C 109.5 . .
H17B C17 H17C 109.5 . .
P3 C18 H18A 109.5 . .
P3 C18 H18B 109.5 . .
H18A C18 H18B 109.5 . .
P3 C18 H18C 109.5 . .
H18A C18 H18C 109.5 . .
H18B C18 H18C 109.5 . .
C24 C19 C20 118.9(5) . .
C24 C19 P3 122.5(4) . .
C20 C19 P3 118.7(5) . .
C21 C20 C19 119.7(6) . .
C21 C20 H20 120.2 . .
C19 C20 H20 120.2 . .
C22 C21 C20 121.1(6) . .
C22 C21 H21 119.4 . .
C20 C21 H21 119.4 . .
C21 C22 C23 119.6(6) . .
C21 C22 H22 120.2 . .
C23 C22 H22 120.2 . .
C22 C23 C24 120.3(6) . .
C22 C23 H23 119.9 . .
C24 C23 H23 119.9 . .
C23 C24 C19 120.5(6) . .
C23 C24 H24 119.8 . .
C19 C24 H24 119.8 . .
P4 C25 H25A 109.5 . .
P4 C25 H25B 109.5 . .
H25A C25 H25B 109.5 . .
P4 C25 H25C 109.5 . .
H25A C25 H25C 109.5 . .
H25B C25 H25C 109.5 . .
P4 C26 H26A 109.5 . .
P4 C26 H26B 109.5 . .
H26A C26 H26B 109.5 . .
P4 C26 H26C 109.5 . .
H26A C26 H26C 109.5 . .
H26B C26 H26C 109.5 . .
C28 C27 C32 118.0(5) . .
C28 C27 P4 119.6(5) . .
C32 C27 P4 122.4(5) . .
C27 C28 C29 121.4(6) . .
C27 C28 H28 119.3 . .
C29 C28 H28 119.3 . .
C30 C29 C28 120.4(7) . .
C30 C29 H29 119.8 . .
C28 C29 H29 119.8 . .
C29 C30 C31 119.6(6) . .
C29 C30 H30 120.2 . .
C31 C30 H30 120.2 . .
C30 C31 C32 119.9(6) . .
C30 C31 H31 120.0 . .
C32 C31 H31 120.0 . .
C27 C32 C31 120.7(6) . .
C27 C32 H32 119.7 . .
C31 C32 H32 119.7 . .
C34 C33 C35 67.5(13) . 3_756
C34 C33 C36 122.3(14) . 3_756
C35 C33 C36 54.8(12) 3_756 3_756
C33 C34 C35 127.8(17) . .
C33 C34 C37 175.9(15) . .
C35 C34 C37 48.2(13) . .
C33 C34 C35 60.6(10) . 3_756
C35 C34 C35 67.3(17) . 3_756
C37 C34 C35 115.5(14) . 3_756
C34 C35 C36 131(2) . .
C34 C35 C33 164(2) . 3_756
C36 C35 C33 64.1(12) . 3_756
C34 C35 C34 112.7(17) . 3_756
C36 C35 C34 116.0(14) . 3_756
C33 C35 C34 51.9(10) 3_756 3_756
C34 C35 C35 62.1(12) . 3_756
C36 C35 C35 167(2) . 3_756
C33 C35 C35 103(2) 3_756 3_756
C34 C35 C35 50.6(14) 3_756 3_756
C37 C36 C35 49.7(14) . .
C37 C36 C33 110.7(18) . 3_756
C35 C36 C33 61.1(13) . 3_756
C36 C37 C34 130.9(19) . .

loop_
_geom_bond_atom_site_label_1
_geom_bond_atom_site_label_2
_geom_bond_distance
_geom_bond_site_symmetry_2
Ir1 P4 2.2822(15) .
Ir1 P1 2.2979(15) .
Ir1 P3 2.3047(14) .
Ir1 P2 2.3109(15) .
P1 C1 1.821(6) .
P1 C2 1.832(6) .
P1 C3 1.835(6) .
P2 C10 1.819(6) .
P2 C11 1.826(6) .
P2 C9 1.829(5) .
P3 C18 1.820(5) .
P3 C17 1.826(6) .
P3 C19 1.831(6) .
P4 C26 1.828(6) .
P4 C25 1.830(6) .
P4 C27 1.849(6) .
C1 H1A 0.9800 .
C1 H1B 0.9800 .
C1 H1C 0.9800 .
C2 H2A 0.9800 .
C2 H2B 0.9800 .
C2 H2C 0.9800 .
C3 C4 1.387(8) .
C3 C8 1.395(8) .
C4 C5 1.384(9) .
C4 H4 0.9500 .
C5 C6 1.382(9) .
C5 H5 0.9500 .
C6 C7 1.382(9) .
C6 H6 0.9500 .
C7 C8 1.395(8) .
C7 H7 0.9500 .
C8 H8 0.9500 .
C9 H9A 0.9800 .
C9 H9B 0.9800 .
C9 H9C 0.9800 .
C10 H10A 0.9800 .
C10 H10B 0.9800 .
C10 H10C 0.9800 .
C11 C12 1.389(8) .
C11 C16 1.398(8) .
C12 C13 1.392(8) .
C12 H12 0.9500 .
C13 C14 1.372(9) .
C13 H13 0.9500 .
C14 C15 1.379(9) .
C14 H14 0.9500 .
C15 C16 1.397(8) .
C15 H15 0.9500 .
C16 H16 0.9500 .
C17 H17A 0.9800 .
C17 H17B 0.9800 .
C17 H17C 0.9800 .
C18 H18A 0.9800 .
C18 H18B 0.9800 .
C18 H18C 0.9800 .
C19 C24 1.396(8) .
C19 C20 1.402(8) .
C20 C21 1.386(9) .
C20 H20 0.9500 .
C21 C22 1.376(10) .
C21 H21 0.9500 .
C22 C23 1.383(9) .
C22 H22 0.9500 .
C23 C24 1.386(8) .
C23 H23 0.9500 .
C24 H24 0.9500 .
C25 H25A 0.9800 .
C25 H25B 0.9800 .
C25 H25C 0.9800 .
C26 H26A 0.9800 .
C26 H26B 0.9800 .
C26 H26C 0.9800 .
C27 C28 1.376(8) .
C27 C32 1.393(8) .
C28 C29 1.381(8) .
C28 H28 0.9500 .
C29 C30 1.372(10) .
C29 H29 0.9500 .
C30 C31 1.378(10) .
C30 H30 0.9500 .
C31 C32 1.394(8) .
C31 H31 0.9500 .
C32 H32 0.9500 .
C33 C34 1.322(18) .
C33 C35 1.46(2) 3_756
C33 C36 1.50(2) 3_756
C34 C35 1.356(18) .
C34 C37 1.41(4) .
C34 C35 1.55(2) 3_756
C35 C36 1.37(2) .
C35 C33 1.46(2) 3_756
C35 C34 1.55(2) 3_756
C35 C35 1.62(5) 3_756
C36 C37 1.32(4) .
C36 C33 1.50(2) 3_756
